data_4025424
loop_
_publ_author_name
'Chenyi Yi'
'Carmen Blum'
'Mario Lehmann'
'Stephan Keller'
'Shi-Xia Liu'
'Gabriela Frei'
'Antonia Neels'
'J\"urg Hauser'
'Stefan Sch\"urch'
'Silvio Decurtins'

_publ_section_title
;
 Versatile Strategy To Access Fully Functionalized Benzodifurans:
 Redox-Active Chromophores for the Construction of Extended \p-Conjugated
 Materials
;
_journal_name_full 'Journal of Organic Chemistry'
_journal_page_first 3350
_journal_page_last 3357
_journal_paper_doi 10.1021/jo100323s
_journal_volume 75
_journal_year 2010
_chemical_formula_moiety 'C50 H60 N6 O2'
_chemical_formula_sum 'C50 H60 N6 O2'
_chemical_formula_weight 777.04
_chemical_name_systematic
; 
 ? 
;
_space_group_IT_number 2
_symmetry_cell_setting triclinic
_symmetry_Int_Tables_number 2
_symmetry_space_group_name_Hall '-P 1'
_symmetry_space_group_name_H-M 'P -1'
_atom_sites_solution_hydrogens geom
_atom_sites_solution_primary direct
_atom_sites_solution_secondary difmap
_audit_creation_method SHELXL-97
_cell_angle_alpha 90.452(11)
_cell_angle_beta 100.466(11)
_cell_angle_gamma 97.404(12)
_cell_formula_units_Z 2
_cell_length_a 9.0554(14)
_cell_length_b 15.049(2)
_cell_length_c 17.184(2)
_cell_measurement_reflns_used 2622
_cell_measurement_temperature 173(2)
_cell_measurement_theta_max 20.02
_cell_measurement_theta_min 1.36
_cell_volume 2282.4(5)
_computing_cell_refinement 'X-Area V1.35'
_computing_data_collection 'X-Area V1.35 (Stoe & Cie, 2006)'
_computing_data_reduction 'X-RED32 V1.31 (Stoe & Cie, 2006)'
_computing_molecular_graphics 'PLATON  (Spek, 2009)'
_computing_publication_material SHELXL-97
_computing_structure_refinement 'SHELXL-97 (Sheldrick, 1997)'
_computing_structure_solution 'SHELXS-97 (Sheldrick, 1990)'
_diffrn_ambient_temperature 173(2)
_diffrn_measured_fraction_theta_full 0.957
_diffrn_measured_fraction_theta_max 0.954
_diffrn_measurement_device_type 'STOE IPDS-2'
_diffrn_measurement_method 'phi & omega scans'
_diffrn_radiation_monochromator graphite
_diffrn_radiation_source 'fine-focus sealed tube'
_diffrn_radiation_type MoK\a
_diffrn_radiation_wavelength 0.71073
_diffrn_reflns_av_R_equivalents 0.1523
_diffrn_reflns_av_sigmaI/netI 0.3283
_diffrn_reflns_limit_h_max 10
_diffrn_reflns_limit_h_min -10
_diffrn_reflns_limit_k_max 18
_diffrn_reflns_limit_k_min -18
_diffrn_reflns_limit_l_max 20
_diffrn_reflns_limit_l_min -20
_diffrn_reflns_number 16642
_diffrn_reflns_theta_full 25.00
_diffrn_reflns_theta_max 25.62
_diffrn_reflns_theta_min 1.37
_diffrn_standards_decay_% 0
_diffrn_standards_number 0
_exptl_absorpt_coefficient_mu 0.070
_exptl_absorpt_correction_type none
_exptl_crystal_colour orange
_exptl_crystal_density_diffrn 1.131
_exptl_crystal_density_meas ?
_exptl_crystal_density_method 'not measured'
_exptl_crystal_description needle
_exptl_crystal_F_000 836
_exptl_crystal_size_max 0.50
_exptl_crystal_size_mid 0.10
_exptl_crystal_size_min 0.05
_refine_diff_density_max 0.765
_refine_diff_density_min -0.630
_refine_diff_density_rms 0.061
_refine_ls_extinction_method none
_refine_ls_goodness_of_fit_ref 0.753
_refine_ls_hydrogen_treatment constr
_refine_ls_matrix_type full
_refine_ls_number_parameters 457
_refine_ls_number_reflns 8202
_refine_ls_number_restraints 10
_refine_ls_restrained_S_all 0.760
_refine_ls_R_factor_all 0.3153
_refine_ls_R_factor_gt 0.1050
_refine_ls_shift/su_max <0.001
_refine_ls_shift/su_mean <0.001
_refine_ls_structure_factor_coef Fsqd
_refine_ls_weighting_details 'calc w=1/[\s^2^(Fo^2^)+(0.1244P)^2^] where P=(Fo^2^+2Fc^2^)/3'
_refine_ls_weighting_scheme calc
_refine_ls_wR_factor_gt 0.2418
_refine_ls_wR_factor_ref 0.3274
_reflns_number_gt 1628
_reflns_number_total 8202
_reflns_threshold_expression I>2\s(I)
_cod_data_source_file jo100323s_si_002.cif
_cod_data_source_block Y460
_cod_depositor_comments
;
The following automatic conversions were performed:

'_symmetry_cell_setting' value 'Triclinic' changed to 'triclinic'
according to the built-in table from CIF Core dictionary named
'cif_core.dic' version 2.4.1 from 2010-06-29.

Automatic conversion script
Id: cif_fix_values 1646 2011-03-28 12:23:43Z adriana 

The following automatic conversions were performed:

'_exptl_crystal_density_meas' value 'none' was changed to '?' - the
value is perceived as not measured.

Automatic conversion script
Id: cif_fix_values 3008 2015-01-20 13:52:24Z robertas 
;
_cod_database_code 4025424

loop_
_symmetry_equiv_pos_site_id
_symmetry_equiv_pos_as_xyz
1 x,y,z
2 -x,-y,-z

loop_
_atom_site_aniso_label
_atom_site_aniso_U_11
_atom_site_aniso_U_22
_atom_site_aniso_U_33
_atom_site_aniso_U_23
_atom_site_aniso_U_13
_atom_site_aniso_U_12
O1 0.067(4) 0.056(3) 0.033(3) 0.006(2) -0.002(3) 0.029(3)
N1 0.075(5) 0.076(5) 0.035(4) -0.005(3) 0.004(4) 0.026(4)
N2 0.107(6) 0.077(5) 0.061(5) -0.009(4) 0.017(4) 0.044(5)
N3 0.095(6) 0.063(5) 0.095(7) 0.013(5) 0.020(5) 0.038(5)
C1 0.064(5) 0.041(4) 0.050(6) -0.005(4) 0.021(4) 0.015(4)
C2 0.066(6) 0.094(7) 0.052(6) -0.016(5) 0.012(5) 0.024(5)
C3 0.094(7) 0.073(6) 0.066(6) -0.011(5) 0.018(5) 0.024(6)
C4 0.085(7) 0.089(7) 0.064(6) -0.002(5) 0.017(5) 0.031(6)
C5 0.133(10) 0.098(8) 0.101(9) -0.042(7) 0.032(7) 0.007(7)
C6 0.182(13) 0.117(10) 0.090(9) -0.025(8) 0.018(9) 0.053(9)
C7 0.155(12) 0.149(12) 0.116(11) -0.030(9) 0.032(9) 0.048(10)
C8 0.061(6) 0.062(5) 0.053(5) 0.005(4) -0.002(4) 0.019(5)
C9 0.058(6) 0.075(6) 0.059(6) 0.001(4) 0.007(4) 0.012(5)
C10 0.079(6) 0.075(6) 0.063(6) -0.001(4) -0.004(5) 0.037(5)
C11 0.081(7) 0.071(6) 0.088(7) 0.019(5) -0.008(5) 0.020(5)
C12 0.126(9) 0.077(7) 0.106(9) 0.019(6) 0.002(7) 0.047(7)
C13 0.163(12) 0.090(9) 0.173(13) 0.030(8) 0.010(10) 0.045(8)
C14 0.065(6) 0.036(4) 0.050(5) -0.002(4) 0.006(4) 0.017(4)
C15 0.072(6) 0.063(6) 0.038(5) -0.002(4) 0.011(4) 0.013(5)
C16 0.073(6) 0.040(4) 0.037(5) -0.003(3) 0.017(4) 0.014(4)
C17 0.047(5) 0.042(4) 0.057(6) 0.007(4) 0.009(4) 0.019(4)
C18 0.070(6) 0.045(5) 0.048(5) 0.006(4) 0.020(4) 0.021(4)
C19 0.063(5) 0.057(5) 0.039(5) -0.004(4) 0.012(4) 0.012(5)
C20 0.063(6) 0.047(5) 0.053(5) 0.003(4) 0.005(4) 0.011(5)
C21 0.063(6) 0.038(5) 0.080(7) 0.004(4) 0.022(5) 0.016(4)
C22 0.107(8) 0.068(6) 0.066(7) 0.003(5) 0.010(5) 0.051(6)
C23 0.108(8) 0.094(8) 0.083(8) 0.030(6) 0.029(6) 0.063(7)
C24 0.095(8) 0.066(6) 0.088(8) 0.000(5) 0.033(6) 0.034(6)
C25 0.067(6) 0.044(5) 0.095(7) 0.004(5) 0.010(5) 0.018(4)
O2 0.082(4) 0.070(4) 0.047(4) 0.011(3) 0.005(3) 0.019(3)
N4 0.147(5) 0.127(4) 0.131(5) 0.028(3) -0.013(3) 0.006(3)
N5 0.098(7) 0.102(6) 0.071(6) -0.004(5) -0.006(5) 0.032(5)
N6 0.144(9) 0.181(11) 0.049(6) 0.013(6) -0.006(6) 0.071(8)
C26 0.066(6) 0.054(5) 0.060(6) -0.003(5) 0.010(5) 0.005(5)
C27 0.174(6) 0.214(7) 0.098(4) -0.046(4) 0.000(4) 0.086(5)
C28 0.174(6) 0.214(7) 0.098(4) -0.046(4) 0.000(4) 0.086(5)
C29 0.174(6) 0.214(7) 0.098(4) -0.046(4) 0.000(4) 0.086(5)
C30 0.174(6) 0.214(7) 0.098(4) -0.046(4) 0.000(4) 0.086(5)
C31 0.174(6) 0.214(7) 0.098(4) -0.046(4) 0.000(4) 0.086(5)
C32 0.174(6) 0.214(7) 0.098(4) -0.046(4) 0.000(4) 0.086(5)
C33 0.147(5) 0.127(4) 0.131(5) 0.028(3) -0.013(3) 0.006(3)
C34 0.147(5) 0.127(4) 0.131(5) 0.028(3) -0.013(3) 0.006(3)
C35 0.147(5) 0.127(4) 0.131(5) 0.028(3) -0.013(3) 0.006(3)
C36 0.147(5) 0.127(4) 0.131(5) 0.028(3) -0.013(3) 0.006(3)
C37 0.147(5) 0.127(4) 0.131(5) 0.028(3) -0.013(3) 0.006(3)
C38 0.147(5) 0.127(4) 0.131(5) 0.028(3) -0.013(3) 0.006(3)
C39 0.060(5) 0.061(5) 0.035(5) 0.004(4) 0.005(4) 0.009(4)
C40 0.094(8) 0.070(6) 0.075(8) -0.005(5) 0.009(6) 0.010(6)
C41 0.062(6) 0.062(5) 0.041(6) 0.003(4) 0.008(4) 0.006(4)
C42 0.077(6) 0.057(5) 0.051(6) -0.011(4) 0.020(5) 0.014(5)
C43 0.070(6) 0.066(6) 0.045(6) 0.012(4) 0.019(5) 0.004(5)
C44 0.058(6) 0.068(6) 0.054(6) 0.010(4) 0.004(5) 0.015(4)
C45 0.079(7) 0.088(7) 0.037(6) 0.007(4) 0.013(5) 0.014(5)
C46 0.057(6) 0.091(7) 0.051(6) 0.006(5) 0.005(5) -0.005(5)
C47 0.085(7) 0.119(8) 0.051(6) 0.018(5) 0.000(5) 0.042(6)
C48 0.132(11) 0.146(11) 0.058(8) 0.015(7) 0.002(7) 0.047(9)
C49 0.094(9) 0.187(13) 0.067(8) -0.024(8) 0.009(7) 0.037(9)
C50 0.090(8) 0.140(10) 0.056(7) -0.008(6) 0.000(6) 0.033(7)

loop_
_atom_site_label
_atom_site_type_symbol
_atom_site_thermal_displace_type
_atom_site_fract_x
_atom_site_fract_y
_atom_site_fract_z
_atom_site_occupancy
_atom_site_U_iso_or_equiv
_atom_site_calc_flag
_atom_site_refinement_flags
O1 O Uani 0.3651(6) 0.5144(3) 0.3480(3) 1.000 0.0515(19) . .
N1 N Uani 0.3794(8) 0.4509(4) 0.2291(4) 1.000 0.061(3) . .
N2 N Uani 0.6628(9) 0.2753(5) 0.3315(4) 1.000 0.079(3) . .
N3 N Uani 0.9749(9) 0.0679(5) 0.5929(5) 1.000 0.082(3) . .
C1 C Uani 0.4296(9) 0.4543(5) 0.3076(5) 1.000 0.050(3) . .
C2 C Uani 0.4439(10) 0.3942(6) 0.1764(5) 1.000 0.069(4) . .
C3 C Uani 0.3434(11) 0.3050(6) 0.1532(5) 1.000 0.076(4) . .
C4 C Uani 0.4170(10) 0.2452(6) 0.1033(5) 1.000 0.077(4) . .
C5 C Uani 0.3061(13) 0.1639(7) 0.0661(7) 1.000 0.110(5) . .
C6 C Uani 0.3680(16) 0.0999(8) 0.0158(7) 1.000 0.128(6) . .
C7 C Uani 0.3999(15) 0.1409(9) -0.0589(8) 1.000 0.137(7) . .
C8 C Uani 0.2579(9) 0.5020(5) 0.1943(5) 1.000 0.059(3) . .
C9 C Uani 0.3062(9) 0.6003(5) 0.1843(5) 1.000 0.064(3) . .
C10 C Uani 0.1702(10) 0.6500(5) 0.1626(5) 1.000 0.072(3) . .
C11 C Uani 0.2075(10) 0.7516(6) 0.1560(6) 1.000 0.082(4) . .
C12 C Uani 0.0612(12) 0.7987(6) 0.1324(6) 1.000 0.102(5) . .
C13 C Uani 0.0990(15) 0.9002(7) 0.1280(8) 1.000 0.142(7) . .
C14 C Uani 0.5245(9) 0.4088(5) 0.3598(4) 1.000 0.050(3) . .
C15 C Uani 0.5991(10) 0.3348(6) 0.3420(4) 1.000 0.057(3) . .
C16 C Uani 0.5267(9) 0.4477(4) 0.4378(4) 1.000 0.049(3) . .
C17 C Uani 0.4266(8) 0.5120(5) 0.4264(5) 1.000 0.048(3) . .
C18 C Uani 0.6035(9) 0.4336(5) 0.5151(5) 1.000 0.052(3) . .
C19 C Uani 0.6996(9) 0.3664(5) 0.5338(4) 1.000 0.052(3) . .
C20 C Uani 0.7752(9) 0.3076(5) 0.5509(5) 1.000 0.055(3) . .
C21 C Uani 0.8522(9) 0.2299(5) 0.5662(5) 1.000 0.058(3) . .
C22 C Uani 0.9257(11) 0.2101(6) 0.6404(5) 1.000 0.078(4) . .
C23 C Uani 0.9857(11) 0.1312(7) 0.6500(6) 1.000 0.089(5) . .
C24 C Uani 0.9064(11) 0.0878(6) 0.5229(6) 1.000 0.079(4) . .
C25 C Uani 0.8389(9) 0.1667(5) 0.5047(6) 1.000 0.068(3) . .
O2 O Uani 0.0938(6) 0.3757(4) 0.4125(3) 1.000 0.066(2) . .
N4 N Uani 0.2454(13) 0.2635(7) 0.4406(7) 1.000 0.141(3) . .
N5 N Uani 0.3310(10) 0.3190(6) 0.6772(5) 1.000 0.091(4) . .
N6 N Uani -0.2834(12) 0.5257(8) 0.0144(5) 1.000 0.123(5) . .
C26 C Uani 0.1804(10) 0.3337(5) 0.4689(5) 1.000 0.061(3) . .
C27 C Uani 0.2042(16) 0.2324(10) 0.3579(8) 1.000 0.160(3) . .
C28 C Uani 0.0546(16) 0.1689(10) 0.3433(7) 1.000 0.160(3) . .
C29 C Uani 0.0159(17) 0.1302(10) 0.2603(7) 1.000 0.160(3) . .
C30 C Uani -0.0774(16) 0.1709(10) 0.2054(7) 1.000 0.160(3) . .
C31 C Uani -0.1447(17) 0.1227(10) 0.1253(7) 1.000 0.160(3) . .
C32 C Uani -0.1759(16) 0.1986(9) 0.0703(7) 1.000 0.160(3) . .
C33 C Uani 0.3763(15) 0.2254(8) 0.4939(8) 1.000 0.141(3) . .
C34 C Uani 0.3231(15) 0.1466(8) 0.5297(8) 1.000 0.141(3) . .
C35 C Uani 0.4609(14) 0.1130(8) 0.5835(8) 1.000 0.141(3) . .
C36 C Uani 0.4221(14) 0.0429(8) 0.6382(8) 1.000 0.141(3) . .
C37 C Uani 0.5624(14) 0.0055(8) 0.6837(7) 1.000 0.141(3) . .
C38 C Uani 0.5037(15) -0.0459(8) 0.7471(7) 1.000 0.141(3) . .
C39 C Uani 0.1864(9) 0.3663(5) 0.5425(5) 1.000 0.052(3) . .
C40 C Uani 0.2695(12) 0.3426(6) 0.6173(6) 1.000 0.081(4) . .
C41 C Uani 0.0972(9) 0.4390(5) 0.5321(5) 1.000 0.055(3) . .
C42 C Uani 0.0384(10) 0.4395(5) 0.4517(5) 1.000 0.060(3) . .
C43 C Uani -0.0571(10) 0.4994(5) 0.4151(5) 1.000 0.060(3) . .
C44 C Uani -0.1011(9) 0.5006(5) 0.3304(5) 1.000 0.060(3) . .
C45 C Uani -0.1401(10) 0.5044(6) 0.2619(5) 1.000 0.067(4) . .
C46 C Uani -0.1901(10) 0.5108(6) 0.1779(5) 1.000 0.068(4) . .
C47 C Uani -0.2673(10) 0.5802(7) 0.1465(5) 1.000 0.084(4) . .
C48 C Uani -0.3065(14) 0.5834(9) 0.0656(7) 1.000 0.111(6) . .
C49 C Uani -0.2132(13) 0.4597(10) 0.0432(7) 1.000 0.115(6) . .
C50 C Uani -0.1621(11) 0.4467(8) 0.1241(6) 1.000 0.096(5) . .
H2A H Uiso 0.54520 0.38240 0.20360 1.000 0.1040 calc R
H2B H Uiso 0.45670 0.42710 0.12790 1.000 0.1040 calc R
H3A H Uiso 0.24430 0.31650 0.12280 1.000 0.1140 calc R
H3B H Uiso 0.32520 0.27360 0.20170 1.000 0.1140 calc R
H4A H Uiso 0.50560 0.22410 0.13700 1.000 0.1160 calc R
H4B H Uiso 0.45380 0.28070 0.06070 1.000 0.1160 calc R
H5A H Uiso 0.26860 0.12980 0.10930 1.000 0.1650 calc R
H5B H Uiso 0.21790 0.18600 0.03300 1.000 0.1650 calc R
H6A H Uiso 0.46260 0.08200 0.04640 1.000 0.1910 calc R
H6B H Uiso 0.29380 0.04510 0.00290 1.000 0.1910 calc R
H7A H Uiso 0.47290 0.19530 -0.04630 1.000 0.2060 calc R
H7B H Uiso 0.30560 0.15620 -0.09040 1.000 0.2060 calc R
H7C H Uiso 0.44210 0.09820 -0.08910 1.000 0.2060 calc R
H8A H Uiso 0.17980 0.49630 0.22820 1.000 0.0890 calc R
H8B H Uiso 0.21000 0.47450 0.14180 1.000 0.0890 calc R
H9A H Uiso 0.36810 0.60730 0.14220 1.000 0.0970 calc R
H9B H Uiso 0.36960 0.62660 0.23420 1.000 0.0970 calc R
H10A H Uiso 0.10530 0.63860 0.20290 1.000 0.1080 calc R
H10B H Uiso 0.11060 0.62510 0.11120 1.000 0.1080 calc R
H11A H Uiso 0.27250 0.76380 0.11570 1.000 0.1230 calc R
H11B H Uiso 0.26540 0.77740 0.20740 1.000 0.1230 calc R
H12A H Uiso 0.00470 0.77410 0.08030 1.000 0.1540 calc R
H12B H Uiso -0.00510 0.78530 0.17190 1.000 0.1540 calc R
H13A H Uiso 0.16250 0.91380 0.08800 1.000 0.2130 calc R
H13B H Uiso 0.15370 0.92490 0.17970 1.000 0.2130 calc R
H13C H Uiso 0.00510 0.92700 0.11350 1.000 0.2130 calc R
H22 H Uiso 0.93440 0.25060 0.68420 1.000 0.1160 calc R
H23 H Uiso 1.03920 0.12020 0.70120 1.000 0.1340 calc R
H24 H Uiso 0.90140 0.04580 0.48060 1.000 0.1180 calc R
H25 H Uiso 0.78690 0.17620 0.45290 1.000 0.1020 calc R
H27A H Uiso 0.28550 0.20080 0.34380 1.000 0.2400 calc R
H27B H Uiso 0.19410 0.28450 0.32350 1.000 0.2400 calc R
H28A H Uiso 0.06220 0.11950 0.38090 1.000 0.2400 calc R
H28B H Uiso -0.02800 0.20200 0.35350 1.000 0.2400 calc R
H29A H Uiso 0.11210 0.12880 0.24090 1.000 0.1920 calc R
H29B H Uiso -0.03040 0.06720 0.26260 1.000 0.1920 calc R
H30A H Uiso -0.02120 0.22890 0.19450 1.000 0.1920 calc R
H30B H Uiso -0.16310 0.18470 0.22980 1.000 0.1920 calc R
H31A H Uiso -0.07170 0.08690 0.10780 1.000 0.2400 calc R
H31B H Uiso -0.23920 0.08280 0.12820 1.000 0.2400 calc R
H32A H Uiso -0.08020 0.23560 0.06670 1.000 0.2400 calc R
H32B H Uiso -0.24270 0.23540 0.09100 1.000 0.2400 calc R
H32C H Uiso -0.22500 0.17400 0.01760 1.000 0.2400 calc R
H33A H Uiso 0.45170 0.21190 0.46190 1.000 0.1690 calc R
H33B H Uiso 0.42710 0.27080 0.53550 1.000 0.1690 calc R
H34A H Uiso 0.27430 0.10020 0.48870 1.000 0.1690 calc R
H34B H Uiso 0.24730 0.15930 0.56180 1.000 0.1690 calc R
H35A H Uiso 0.52480 0.08960 0.54920 1.000 0.2110 calc R
H35B H Uiso 0.52230 0.16480 0.61480 1.000 0.2110 calc R
H36A H Uiso 0.35270 -0.00680 0.60780 1.000 0.2110 calc R
H36B H Uiso 0.36790 0.06790 0.67660 1.000 0.2110 calc R
H37A H Uiso 0.60350 -0.03380 0.64890 1.000 0.2110 calc R
H37B H Uiso 0.64280 0.05470 0.70620 1.000 0.2110 calc R
H38A H Uiso 0.42120 -0.09220 0.72340 1.000 0.2110 calc R
H38B H Uiso 0.46550 -0.00530 0.78130 1.000 0.2110 calc R
H38C H Uiso 0.58530 -0.07420 0.77860 1.000 0.2110 calc R
H47 H Uiso -0.29230 0.62420 0.18000 1.000 0.1260 calc R
H48 H Uiso -0.35540 0.63270 0.04530 1.000 0.1670 calc R
H49 H Uiso -0.19500 0.41660 0.00650 1.000 0.1730 calc R
H50 H Uiso -0.11110 0.39710 0.14160 1.000 0.1440 calc R

loop_
_atom_type_symbol
_atom_type_description
_atom_type_scat_dispersion_real
_atom_type_scat_dispersion_imag
_atom_type_scat_source
C C 0.0033 0.0016 'International Tables Vol C Tables 4.2.6.8 and 6.1.1.4'
H H 0.0000 0.0000 'International Tables Vol C Tables 4.2.6.8 and 6.1.1.4'
N N 0.0061 0.0033 'International Tables Vol C Tables 4.2.6.8 and 6.1.1.4'
O O 0.0106 0.0060 'International Tables Vol C Tables 4.2.6.8 and 6.1.1.4'

loop_
_geom_angle_atom_site_label_1
_geom_angle_atom_site_label_2
_geom_angle_atom_site_label_3
_geom_angle
_geom_angle_site_symmetry_1
_geom_angle_site_symmetry_2
_geom_angle_site_symmetry_3
_geom_angle_publ_flag
C1 O1 C17 107.7(6) . . . yes
C26 O2 C42 105.7(6) . . . yes
C1 N1 C8 120.4(7) . . . yes
C2 N1 C8 119.0(7) . . . yes
C1 N1 C2 120.6(7) . . . yes
C23 N3 C24 115.1(8) . . . yes
C27 N4 C33 118.4(11) . . . yes
C26 N4 C27 121.2(11) . . . yes
C26 N4 C33 120.0(10) . . . yes
C48 N6 C49 116.0(10) . . . yes
N1 C1 C14 135.8(7) . . . yes
O1 C1 C14 110.5(7) . . . yes
O1 C1 N1 113.6(7) . . . yes
N1 C2 C3 112.2(7) . . . yes
C2 C3 C4 111.3(8) . . . no
C3 C4 C5 112.0(8) . . . no
C4 C5 C6 116.2(10) . . . no
C5 C6 C7 111.9(10) . . . no
N1 C8 C9 115.4(7) . . . yes
C8 C9 C10 111.1(7) . . . no
C9 C10 C11 115.1(7) . . . no
C10 C11 C12 112.3(7) . . . no
C11 C12 C13 112.1(9) . . . no
C15 C14 C16 126.8(6) . . . no
C1 C14 C15 127.3(7) . . . no
C1 C14 C16 105.8(7) . . . no
N2 C15 C14 176.6(8) . . . yes
C14 C16 C18 134.5(7) . . . no
C17 C16 C18 119.5(7) . . . no
C14 C16 C17 106.1(6) . . . no
O1 C17 C18 124.7(7) . . 2_666 yes
C16 C17 C18 125.5(8) . . 2_666 no
O1 C17 C16 109.8(6) . . . yes
C17 C18 C19 121.0(7) 2_666 . . no
C16 C18 C19 124.0(7) . . . no
C16 C18 C17 115.0(7) . . 2_666 no
C18 C19 C20 177.0(9) . . . no
C19 C20 C21 173.4(9) . . . no
C20 C21 C22 123.4(8) . . . no
C20 C21 C25 118.2(8) . . . no
C22 C21 C25 118.0(8) . . . no
C21 C22 C23 119.0(8) . . . no
N3 C23 C22 125.2(9) . . . yes
N3 C24 C25 125.5(9) . . . yes
C21 C25 C24 117.1(9) . . . no
N1 C2 H2B 109.00 . . . no
C3 C2 H2A 109.00 . . . no
N1 C2 H2A 109.00 . . . no
H2A C2 H2B 108.00 . . . no
C3 C2 H2B 109.00 . . . no
C2 C3 H3B 109.00 . . . no
C2 C3 H3A 109.00 . . . no
H3A C3 H3B 108.00 . . . no
C4 C3 H3A 109.00 . . . no
C4 C3 H3B 109.00 . . . no
C5 C4 H4B 109.00 . . . no
C5 C4 H4A 109.00 . . . no
H4A C4 H4B 108.00 . . . no
C3 C4 H4B 109.00 . . . no
C3 C4 H4A 109.00 . . . no
C4 C5 H5B 108.00 . . . no
C4 C5 H5A 108.00 . . . no
C6 C5 H5B 108.00 . . . no
H5A C5 H5B 107.00 . . . no
C6 C5 H5A 108.00 . . . no
C7 C6 H6A 109.00 . . . no
C7 C6 H6B 109.00 . . . no
C5 C6 H6A 109.00 . . . no
C5 C6 H6B 109.00 . . . no
H6A C6 H6B 108.00 . . . no
H7B C7 H7C 109.00 . . . no
C6 C7 H7B 109.00 . . . no
H7A C7 H7C 109.00 . . . no
C6 C7 H7A 109.00 . . . no
C6 C7 H7C 109.00 . . . no
H7A C7 H7B 110.00 . . . no
N1 C8 H8A 108.00 . . . no
C9 C8 H8A 108.00 . . . no
C9 C8 H8B 108.00 . . . no
N1 C8 H8B 108.00 . . . no
H8A C8 H8B 107.00 . . . no
C8 C9 H9B 109.00 . . . no
C10 C9 H9A 109.00 . . . no
C8 C9 H9A 109.00 . . . no
C10 C9 H9B 109.00 . . . no
H9A C9 H9B 108.00 . . . no
C11 C10 H10B 108.00 . . . no
C9 C10 H10A 109.00 . . . no
H10A C10 H10B 108.00 . . . no
C11 C10 H10A 108.00 . . . no
C9 C10 H10B 109.00 . . . no
C10 C11 H11B 109.00 . . . no
C10 C11 H11A 109.00 . . . no
C12 C11 H11B 109.00 . . . no
H11A C11 H11B 108.00 . . . no
C12 C11 H11A 109.00 . . . no
C13 C12 H12A 109.00 . . . no
C13 C12 H12B 109.00 . . . no
C11 C12 H12A 109.00 . . . no
C11 C12 H12B 109.00 . . . no
H12A C12 H12B 108.00 . . . no
H13B C13 H13C 109.00 . . . no
C12 C13 H13B 109.00 . . . no
H13A C13 H13C 109.00 . . . no
C12 C13 H13A 109.00 . . . no
C12 C13 H13C 110.00 . . . no
H13A C13 H13B 110.00 . . . no
C21 C22 H22 121.00 . . . no
C23 C22 H22 120.00 . . . no
N3 C23 H23 117.00 . . . no
C22 C23 H23 117.00 . . . no
C25 C24 H24 117.00 . . . no
N3 C24 H24 117.00 . . . no
C24 C25 H25 121.00 . . . no
C21 C25 H25 121.00 . . . no
O2 C26 N4 114.6(8) . . . yes
O2 C26 C39 113.7(7) . . . yes
N4 C26 C39 131.7(9) . . . yes
N4 C27 C28 111.0(11) . . . yes
C27 C28 C29 112.1(11) . . . no
C28 C29 C30 118.6(13) . . . no
C29 C30 C31 119.5(13) . . . no
C30 C31 C32 103.5(11) . . . no
N4 C33 C34 111.0(11) . . . yes
C33 C34 C35 108.0(11) . . . no
C34 C35 C36 115.1(11) . . . no
C35 C36 C37 112.7(11) . . . no
C36 C37 C38 103.6(10) . . . no
C26 C39 C40 130.7(8) . . . no
C26 C39 C41 104.7(7) . . . no
C40 C39 C41 124.5(8) . . . no
N5 C40 C39 176.1(10) . . . yes
C39 C41 C42 106.1(7) . . . no
C39 C41 C43 133.8(8) . . 2_566 no
C42 C41 C43 120.0(7) . . 2_566 no
O2 C42 C41 109.8(7) . . . yes
O2 C42 C43 124.7(7) . . . yes
C41 C42 C43 125.5(8) . . . no
C42 C43 C44 121.7(7) . . . no
C41 C43 C42 114.5(8) 2_566 . . no
C41 C43 C44 123.7(7) 2_566 . . no
C43 C44 C45 177.3(9) . . . no
C44 C45 C46 178.6(9) . . . no
C45 C46 C47 121.7(8) . . . no
C45 C46 C50 121.1(8) . . . no
C47 C46 C50 117.3(8) . . . no
C46 C47 C48 118.2(9) . . . no
N6 C48 C47 126.3(12) . . . yes
N6 C49 C50 125.5(12) . . . yes
C46 C50 C49 116.8(10) . . . no
N4 C27 H27A 109.00 . . . no
N4 C27 H27B 110.00 . . . no
C28 C27 H27A 109.00 . . . no
C28 C27 H27B 109.00 . . . no
H27A C27 H27B 108.00 . . . no
C27 C28 H28A 109.00 . . . no
C27 C28 H28B 109.00 . . . no
C29 C28 H28A 109.00 . . . no
C29 C28 H28B 109.00 . . . no
H28A C28 H28B 108.00 . . . no
C28 C29 H29A 108.00 . . . no
C28 C29 H29B 108.00 . . . no
C30 C29 H29A 108.00 . . . no
C30 C29 H29B 108.00 . . . no
H29A C29 H29B 107.00 . . . no
C29 C30 H30A 107.00 . . . no
C29 C30 H30B 107.00 . . . no
C31 C30 H30A 107.00 . . . no
C31 C30 H30B 107.00 . . . no
H30A C30 H30B 107.00 . . . no
C30 C31 H31A 111.00 . . . no
C30 C31 H31B 111.00 . . . no
C32 C31 H31A 111.00 . . . no
C32 C31 H31B 111.00 . . . no
H31A C31 H31B 109.00 . . . no
C31 C32 H32A 109.00 . . . no
C31 C32 H32B 109.00 . . . no
C31 C32 H32C 109.00 . . . no
H32A C32 H32B 109.00 . . . no
H32A C32 H32C 110.00 . . . no
H32B C32 H32C 110.00 . . . no
N4 C33 H33A 109.00 . . . no
N4 C33 H33B 109.00 . . . no
C34 C33 H33A 109.00 . . . no
C34 C33 H33B 109.00 . . . no
H33A C33 H33B 108.00 . . . no
C33 C34 H34A 110.00 . . . no
C33 C34 H34B 110.00 . . . no
C35 C34 H34A 110.00 . . . no
C35 C34 H34B 110.00 . . . no
H34A C34 H34B 108.00 . . . no
C34 C35 H35A 108.00 . . . no
C34 C35 H35B 109.00 . . . no
C36 C35 H35A 109.00 . . . no
C36 C35 H35B 109.00 . . . no
H35A C35 H35B 108.00 . . . no
C35 C36 H36A 109.00 . . . no
C35 C36 H36B 109.00 . . . no
C37 C36 H36A 109.00 . . . no
C37 C36 H36B 109.00 . . . no
H36A C36 H36B 108.00 . . . no
C36 C37 H37A 111.00 . . . no
C36 C37 H37B 111.00 . . . no
C38 C37 H37A 111.00 . . . no
C38 C37 H37B 111.00 . . . no
H37A C37 H37B 109.00 . . . no
C37 C38 H38A 109.00 . . . no
C37 C38 H38B 109.00 . . . no
C37 C38 H38C 110.00 . . . no
H38A C38 H38B 109.00 . . . no
H38A C38 H38C 110.00 . . . no
H38B C38 H38C 109.00 . . . no
C46 C47 H47 121.00 . . . no
C48 C47 H47 121.00 . . . no
N6 C48 H48 117.00 . . . no
C47 C48 H48 117.00 . . . no
N6 C49 H49 117.00 . . . no
C50 C49 H49 117.00 . . . no
C46 C50 H50 122.00 . . . no
C49 C50 H50 122.00 . . . no

loop_
_geom_bond_atom_site_label_1
_geom_bond_atom_site_label_2
_geom_bond_distance
_geom_bond_site_symmetry_1
_geom_bond_site_symmetry_2
_geom_bond_publ_flag
O1 C1 1.384(9) . . yes
O1 C17 1.364(10) . . yes
O2 C42 1.365(10) . . yes
O2 C26 1.347(10) . . yes
N1 C2 1.483(11) . . yes
N1 C8 1.465(11) . . yes
N1 C1 1.341(11) . . yes
N2 C15 1.156(12) . . yes
N3 C24 1.305(13) . . yes
N3 C23 1.344(13) . . yes
N4 C26 1.398(14) . . yes
N4 C27 1.459(18) . . yes
N4 C33 1.537(18) . . yes
N5 C40 1.159(13) . . yes
N6 C48 1.294(16) . . yes
N6 C49 1.301(18) . . yes
C1 C14 1.376(11) . . no
C2 C3 1.528(13) . . no
C3 C4 1.530(13) . . no
C4 C5 1.534(14) . . no
C5 C6 1.514(17) . . no
C6 C7 1.488(18) . . no
C8 C9 1.508(11) . . no
C9 C10 1.513(12) . . no
C10 C11 1.532(12) . . no
C11 C12 1.573(14) . . no
C12 C13 1.527(14) . . no
C14 C15 1.433(12) . . no
C14 C16 1.454(10) . . no
C16 C17 1.400(10) . . no
C16 C18 1.414(11) . . no
C17 C18 1.378(11) . 2_666 no
C18 C19 1.419(11) . . no
C19 C20 1.194(11) . . no
C20 C21 1.439(11) . . no
C21 C25 1.394(12) . . no
C21 C22 1.381(12) . . no
C22 C23 1.367(14) . . no
C24 C25 1.416(12) . . no
C2 H2B 0.9900 . . no
C2 H2A 0.9900 . . no
C3 H3A 0.9900 . . no
C3 H3B 0.9900 . . no
C4 H4B 0.9900 . . no
C4 H4A 0.9900 . . no
C5 H5B 0.9900 . . no
C5 H5A 0.9900 . . no
C6 H6B 0.9900 . . no
C6 H6A 0.9900 . . no
C7 H7A 0.9800 . . no
C7 H7B 0.9800 . . no
C7 H7C 0.9800 . . no
C8 H8A 0.9900 . . no
C8 H8B 0.9900 . . no
C9 H9A 0.9900 . . no
C9 H9B 0.9900 . . no
C10 H10A 0.9900 . . no
C10 H10B 0.9900 . . no
C11 H11A 0.9900 . . no
C11 H11B 0.9900 . . no
C12 H12A 0.9900 . . no
C12 H12B 0.9900 . . no
C13 H13B 0.9800 . . no
C13 H13C 0.9800 . . no
C13 H13A 0.9800 . . no
C22 H22 0.9500 . . no
C23 H23 0.9500 . . no
C24 H24 0.9500 . . no
C25 H25 0.9500 . . no
C26 C39 1.342(12) . . no
C27 C28 1.53(2) . . no
C28 C29 1.500(17) . . no
C29 C30 1.354(19) . . no
C30 C31 1.536(18) . . no
C31 C32 1.510(19) . . no
C33 C34 1.410(18) . . no
C34 C35 1.555(19) . . no
C35 C36 1.470(18) . . no
C36 C37 1.540(18) . . no
C37 C38 1.478(17) . . no
C39 C40 1.439(13) . . no
C39 C41 1.435(11) . . no
C41 C42 1.388(12) . . no
C41 C43 1.417(12) . 2_566 no
C42 C43 1.403(12) . . no
C43 C44 1.438(12) . . no
C44 C45 1.170(12) . . no
C45 C46 1.440(12) . . no
C46 C47 1.390(13) . . no
C46 C50 1.408(14) . . no
C47 C48 1.374(15) . . no
C49 C50 1.407(16) . . no
C27 H27A 0.9900 . . no
C27 H27B 0.9900 . . no
C28 H28A 0.9900 . . no
C28 H28B 0.9900 . . no
C29 H29A 0.9900 . . no
C29 H29B 0.9900 . . no
C30 H30A 0.9900 . . no
C30 H30B 0.9900 . . no
C31 H31A 0.9900 . . no
C31 H31B 0.9900 . . no
C32 H32A 0.9800 . . no
C32 H32B 0.9800 . . no
C32 H32C 0.9800 . . no
C33 H33A 0.9900 . . no
C33 H33B 0.9900 . . no
C34 H34A 0.9900 . . no
C34 H34B 0.9900 . . no
C35 H35A 0.9900 . . no
C35 H35B 0.9900 . . no
C36 H36A 0.9900 . . no
C36 H36B 0.9900 . . no
C37 H37A 0.9900 . . no
C37 H37B 0.9900 . . no
C38 H38A 0.9800 . . no
C38 H38B 0.9800 . . no
C38 H38C 0.9800 . . no
C47 H47 0.9500 . . no
C48 H48 0.9500 . . no
C49 H49 0.9500 . . no
C50 H50 0.9500 . . no

loop_
_geom_contact_atom_site_label_1
_geom_contact_atom_site_label_2
_geom_contact_distance
_geom_contact_site_symmetry_1
_geom_contact_site_symmetry_2
_geom_contact_publ_flag
O1 C9 3.092(10) . . no
O2 C28 3.276(16) . . no
O2 C17 3.389(9) . . no
O1 H9B 2.6000 . . no
O1 H8A 2.4000 . . no
O2 H28B 2.8100 . . no
O2 H27B 2.4200 . . no
N2 H25 2.7300 . . no
N2 H38A 2.8700 . 2_656 no
N2 H2A 2.8700 . . no
N3 H34B 2.8100 . 1_655 no
N3 H24 2.6000 . 2_756 no
N3 H28A 2.8500 . 2_656 no
N5 H33B 2.8500 . . no
N5 H9B 2.8700 . 2_666 no
N5 H47 2.6900 . 2_566 no
N6 H2B 2.8000 . 2_565 no
N6 H8B 2.8800 . 2_565 no
C2 C15 3.128(11) . . no
C2 C46 3.540(13) . 1_655 no
C9 O1 3.092(10) . . no
C15 C19 3.270(10) . . no
C15 C44 3.478(12) . 1_655 no
C15 C2 3.128(11) . . no
C16 C26 3.507(12) . . no
C16 C41 3.553(11) . 2_666 no
C16 C39 3.534(10) . 2_666 no
C17 C26 3.433(11) . . no
C17 C40 3.486(13) . 2_666 no
C17 O2 3.389(9) . . no
C18 C39 3.595(11) . 2_666 no
C18 C42 3.493(12) . 2_666 no
C18 C41 3.341(11) . 2_666 no
C18 C33 3.497(15) . . no
C19 C41 3.559(11) . 2_666 no
C19 C33 3.345(15) . . no
C19 C43 3.547(12) . 2_666 no
C19 C42 3.494(11) . 2_666 no
C19 C15 3.270(10) . . no
C20 C43 3.580(11) . 2_666 no
C20 C41 3.374(11) . 1_655 no
C20 C42 3.583(12) . 1_655 no
C21 C39 3.521(11) . 1_655 no
C22 C40 3.562(14) . 1_655 no
C24 C24 3.476(13) . 2_756 no
C26 C17 3.433(11) . . no
C26 C16 3.507(12) . . no
C28 O2 3.276(16) . . no
C33 C40 3.109(17) . . no
C33 C19 3.345(15) . . no
C33 C18 3.497(15) . . no
C34 C40 3.430(16) . . no
C39 C21 3.521(11) . 1_455 no
C39 C16 3.534(10) . 2_666 no
C39 C18 3.595(11) . 2_666 no
C40 C22 3.562(14) . 1_455 no
C40 C44 3.177(13) . 2_566 no
C40 C17 3.486(13) . 2_666 no
C40 C34 3.430(16) . . no
C40 C45 3.534(13) . 2_566 no
C40 C33 3.109(17) . . no
C41 C16 3.553(11) . 2_666 no
C41 C19 3.559(11) . 2_666 no
C41 C20 3.374(11) . 1_455 no
C41 C18 3.341(11) . 2_666 no
C42 C18 3.493(12) . 2_666 no
C42 C19 3.494(11) . 2_666 no
C42 C20 3.583(12) . 1_455 no
C43 C19 3.547(12) . 2_666 no
C43 C20 3.580(11) . 2_666 no
C44 C15 3.478(12) . 1_455 no
C44 C40 3.177(13) . 2_566 no
C45 C40 3.534(13) . 2_566 no
C46 C2 3.540(13) . 1_455 no
C1 H9B 2.9600 . . no
C3 H8B 2.9500 . . no
C4 H7A 2.8200 . . no
C5 H38C 3.0600 . 2_656 no
C7 H4B 2.8600 . . no
C8 H3A 3.0200 . . no
C14 H2A 2.7500 . . no
C15 H2A 2.4700 . . no
C18 H33B 2.8100 . . no
C19 H33B 2.7000 . . no
C19 H33A 3.0900 . . no
C20 H33B 3.0900 . . no
C23 H34B 3.0200 . 1_655 no
C24 H34B 3.0800 . 1_655 no
C24 H24 2.8300 . 2_756 no
C24 H36A 3.0600 . 2_656 no
C24 H28A 3.0400 . 1_655 no
C24 H34A 3.0700 . 2_656 no
C25 H28B 3.0800 . 1_655 no
C26 H28B 3.0100 . . no
C27 H34A 3.0500 . . no
C39 H33B 2.7800 . . no
C40 H34B 2.8800 . . no
C40 H33B 2.5100 . . no
C45 H8A 3.0700 . . no
C46 H2A 2.9800 . 1_455 no
C46 H10A 3.0500 . . no
H2A H4A 2.5900 . . no
H2A C46 2.9800 . 1_655 no
H2A N2 2.8700 . . no
H2A C14 2.7500 . . no
H2A C15 2.4700 . . no
H2B H8B 2.4800 . . no
H2B N6 2.8000 . 2_565 no
H2B H4B 2.4700 . . no
H3A H8B 2.4600 . . no
H3A C8 3.0200 . . no
H3A H5B 2.4500 . . no
H4A H32B 2.5300 . 1_655 no
H4A H6A 2.5800 . . no
H4A H2A 2.5900 . . no
H4B H7A 2.2800 . . no
H4B C7 2.8600 . . no
H4B H2B 2.4700 . . no
H4B H48 2.3600 . 2_565 no
H5A H38C 2.3500 . 2_656 no
H5B H7B 2.4500 . . no
H5B H3A 2.4500 . . no
H6A H4A 2.5800 . . no
H7A H4B 2.2800 . . no
H7A C4 2.8200 . . no
H7B H5B 2.4500 . . no
H8A H10A 2.3500 . . no
H8A O1 2.4000 . . no
H8A C45 3.0700 . . no
H8B C3 2.9500 . . no
H8B H3A 2.4600 . . no
H8B H10B 2.5700 . . no
H8B H2B 2.4800 . . no
H8B N6 2.8800 . 2_565 no
H9B C1 2.9600 . . no
H9B H11B 2.5800 . . no
H9B O1 2.6000 . . no
H9B N5 2.8700 . 2_666 no
H10A C46 3.0500 . . no
H10A H8A 2.3500 . . no
H10A H12B 2.5600 . . no
H10B H49 2.3900 . 2_565 no
H10B H12A 2.5700 . . no
H10B H8B 2.5700 . . no
H11A H13A 2.6000 . . no
H11A H32C 2.4700 . 2_565 no
H11B H9B 2.5800 . . no
H11B H13B 2.5700 . . no
H12A H10B 2.5700 . . no
H12B H10A 2.5600 . . no
H12B H22 2.5200 . 2_666 no
H13A H11A 2.6000 . . no
H13A H32C 2.4300 . 2_565 no
H13B H11B 2.5700 . . no
H13B H37B 2.4200 . 2_666 no
H13C H31A 2.5900 . 1_565 no
H22 H12B 2.5200 . 2_666 no
H24 N3 2.6000 . 2_756 no
H24 C24 2.8300 . 2_756 no
H24 H24 2.4000 . 2_756 no
H24 H36A 2.5100 . 2_656 no
H25 N2 2.7300 . . no
H27A H29A 2.3000 . . no
H27A H33A 2.2900 . . no
H27B O2 2.4200 . . no
H28A C24 3.0400 . 1_455 no
H28A H34A 2.4600 . . no
H28A N3 2.8500 . 2_656 no
H28B O2 2.8100 . . no
H28B C25 3.0800 . 1_455 no
H28B C26 3.0100 . . no
H28B H30B 2.2500 . . no
H29A H27A 2.3000 . . no
H29A H31A 2.5900 . . no
H30A H32A 2.1700 . . no
H30A H32B 2.4400 . . no
H30B H28B 2.2500 . . no
H30B H32B 2.5200 . . no
H31A H13C 2.5900 . 1_545 no
H31A H29A 2.5900 . . no
H32A H30A 2.1700 . . no
H32B H4A 2.5300 . 1_455 no
H32B H30A 2.4400 . . no
H32B H30B 2.5200 . . no
H32C H11A 2.4700 . 2_565 no
H32C H13A 2.4300 . 2_565 no
H33A C19 3.0900 . . no
H33A H27A 2.2900 . . no
H33A H35A 2.4600 . . no
H33B N5 2.8500 . . no
H33B C18 2.8100 . . no
H33B C19 2.7000 . . no
H33B C20 3.0900 . . no
H33B C39 2.7800 . . no
H33B C40 2.5100 . . no
H33B H35B 2.2600 . . no
H34A C27 3.0500 . . no
H34A H28A 2.4600 . . no
H34A C24 3.0700 . 2_656 no
H34B N3 2.8100 . 1_455 no
H34B C23 3.0200 . 1_455 no
H34B C24 3.0800 . 1_455 no
H34B C40 2.8800 . . no
H34B H36B 2.5700 . . no
H35A H33A 2.4600 . . no
H35B H33B 2.2600 . . no
H35B H37B 2.5100 . . no
H36A H38A 2.4000 . . no
H36A C24 3.0600 . 2_656 no
H36A H24 2.5100 . 2_656 no
H36B H34B 2.5700 . . no
H36B H38B 2.2200 . . no
H37B H35B 2.5100 . . no
H37B H13B 2.4200 . 2_666 no
H38A H36A 2.4000 . . no
H38A N2 2.8700 . 2_656 no
H38B H36B 2.2200 . . no
H38C C5 3.0600 . 2_656 no
H38C H5A 2.3500 . 2_656 no
H47 N5 2.6900 . 2_566 no
H48 H4B 2.3600 . 2_565 no
H49 H10B 2.3900 . 2_565 no

loop_
_geom_hbond_atom_site_label_D
_geom_hbond_atom_site_label_H
_geom_hbond_atom_site_label_A
_geom_hbond_distance_DH
_geom_hbond_distance_HA
_geom_hbond_distance_DA
_geom_hbond_angle_DHA
_geom_hbond_site_symmetry_A
_geom_hbond_publ_flag
C9 H9B O1 0.9900 2.6000 3.092(10) 111.00 . yes
C24 H24 N3 0.9500 2.6000 3.458(13) 151.00 2_756 yes

loop_
_geom_torsion_atom_site_label_1
_geom_torsion_atom_site_label_2
_geom_torsion_atom_site_label_3
_geom_torsion_atom_site_label_4
_geom_torsion
_geom_torsion_site_symmetry_1
_geom_torsion_site_symmetry_2
_geom_torsion_site_symmetry_3
_geom_torsion_site_symmetry_4
_geom_torsion_publ_flag
C17 O1 C1 N1 -179.4(6) . . . . no
C17 O1 C1 C14 4.1(8) . . . . no
C1 O1 C17 C16 -2.4(8) . . . . no
C1 O1 C17 C18 176.3(7) . . . 2_666 no
C26 O2 C42 C41 2.7(9) . . . . no
C26 O2 C42 C43 179.6(8) . . . . no
C42 O2 C26 N4 178.5(8) . . . . no
C42 O2 C26 C39 -0.5(9) . . . . no
C8 N1 C1 O1 -5.0(10) . . . . no
C8 N1 C2 C3 -79.4(9) . . . . no
C8 N1 C1 C14 170.5(9) . . . . no
C1 N1 C2 C3 99.5(9) . . . . no
C2 N1 C1 O1 176.1(7) . . . . no
C2 N1 C1 C14 -8.4(14) . . . . no
C1 N1 C8 C9 79.7(9) . . . . no
C2 N1 C8 C9 -101.5(8) . . . . no
C24 N3 C23 C22 3.1(15) . . . . no
C23 N3 C24 C25 -3.1(14) . . . . no
C27 N4 C26 C39 171.1(11) . . . . no
C33 N4 C26 O2 164.8(9) . . . . no
C27 N4 C26 O2 -7.7(15) . . . . no
C27 N4 C33 C34 -88.9(14) . . . . no
C26 N4 C27 C28 -80.8(14) . . . . no
C33 N4 C27 C28 106.7(13) . . . . no
C33 N4 C26 C39 -16.5(17) . . . . no
C26 N4 C33 C34 98.4(13) . . . . no
C48 N6 C49 C50 0(2) . . . . no
C49 N6 C48 C47 -2(2) . . . . no
N1 C1 C14 C15 -2.8(16) . . . . no
O1 C1 C14 C15 172.8(8) . . . . no
O1 C1 C14 C16 -3.9(9) . . . . no
N1 C1 C14 C16 -179.5(9) . . . . no
N1 C2 C3 C4 -176.3(7) . . . . no
C2 C3 C4 C5 -168.9(8) . . . . no
C3 C4 C5 C6 -179.6(9) . . . . no
C4 C5 C6 C7 -68.9(14) . . . . no
N1 C8 C9 C10 -169.4(7) . . . . no
C8 C9 C10 C11 176.5(7) . . . . no
C9 C10 C11 C12 179.4(8) . . . . no
C10 C11 C12 C13 178.5(9) . . . . no
C1 C14 C16 C17 2.4(8) . . . . no
C15 C14 C16 C18 5.5(15) . . . . no
C1 C14 C16 C18 -177.8(8) . . . . no
C15 C14 C16 C17 -174.4(8) . . . . no
C18 C16 C17 O1 -179.8(6) . . . . no
C14 C16 C17 C18 -178.6(7) . . . 2_666 no
C14 C16 C17 O1 0.0(8) . . . . no
C14 C16 C18 C17 178.8(8) . . . 2_666 no
C18 C16 C17 C18 1.5(12) . . . 2_666 no
C14 C16 C18 C19 -4.0(14) . . . . no
C17 C16 C18 C19 175.8(7) . . . . no
C17 C16 C18 C17 -1.4(11) . . . 2_666 no
O1 C17 C18 C19 -2.7(12) . . 2_666 2_666 no
O1 C17 C18 C16 -179.9(7) . . 2_666 2_666 no
C16 C17 C18 C16 -1.4(12) . . 2_666 2_666 no
C16 C17 C18 C19 175.8(7) . . 2_666 2_666 no
C20 C21 C22 C23 175.1(9) . . . . no
C22 C21 C25 C24 -1.9(12) . . . . no
C25 C21 C22 C23 1.8(13) . . . . no
C20 C21 C25 C24 -175.5(8) . . . . no
C21 C22 C23 N3 -2.5(16) . . . . no
N3 C24 C25 C21 2.7(14) . . . . no
O2 C26 C39 C40 -177.4(9) . . . . no
O2 C26 C39 C41 -1.8(10) . . . . no
N4 C26 C39 C40 3.9(17) . . . . no
N4 C26 C39 C41 179.5(10) . . . . no
N4 C27 C28 C29 -175.5(12) . . . . no
C27 C28 C29 C30 -95.0(17) . . . . no
C28 C29 C30 C31 -167.5(13) . . . . no
C29 C30 C31 C32 -154.5(14) . . . . no
N4 C33 C34 C35 -179.1(10) . . . . no
C33 C34 C35 C36 167.5(11) . . . . no
C34 C35 C36 C37 174.1(10) . . . . no
C35 C36 C37 C38 166.9(10) . . . . no
C26 C39 C41 C42 3.3(9) . . . . no
C26 C39 C41 C43 179.7(9) . . . 2_566 no
C40 C39 C41 C42 179.2(8) . . . . no
C40 C39 C41 C43 -4.4(15) . . . 2_566 no
C39 C41 C42 O2 -3.8(9) . . . . no
C39 C41 C42 C43 179.4(8) . . . . no
C43 C41 C42 O2 179.2(7) 2_566 . . . no
C43 C41 C42 C43 2.4(13) 2_566 . . . no
C39 C41 C43 C42 -178.2(9) . . 2_566 2_566 no
C39 C41 C43 C44 -2.1(15) . . 2_566 2_566 no
C42 C41 C43 C42 -2.1(12) . . 2_566 2_566 no
C42 C41 C43 C44 174.0(8) . . 2_566 2_566 no
O2 C42 C43 C44 -2.4(13) . . . . no
O2 C42 C43 C41 -178.6(8) . . . 2_566 no
C41 C42 C43 C44 173.9(8) . . . . no
C41 C42 C43 C41 -2.3(13) . . . 2_566 no
C45 C46 C47 C48 177.7(10) . . . . no
C50 C46 C47 C48 -2.1(14) . . . . no
C45 C46 C50 C49 -179.0(10) . . . . no
C47 C46 C50 C49 0.9(14) . . . . no
C46 C47 C48 N6 2.6(19) . . . . no
N6 C49 C50 C46 0.1(19) . . . . no
